data_9014026
loop_
_publ_author_name
'Shuvalov, R. R.'
'Vergasova, L. P.'
'Semenova, T. F.'
'Filatov, S. K.'
'Krivovichev, S. V.'
'Siidra, O. I.'
'Rudashevsky, N. S.'

_publ_section_title
;
 Prewittite, KPb1.5Cu6Zn(SeO3)2O2Cl10, a new mineral from Tolbachik fumaroles,
 Kamchatka peninsula, Russia: Description and crystal structure
;
_journal_name_full 'American Mineralogist'
_journal_page_first 463
_journal_page_last 469
_journal_paper_doi 10.2138/am.2013.4174
_journal_volume 98
_journal_year 2013
_chemical_compound_source 'Tolbachik fumaroles, Kamchatka peninsula, Russia'
_chemical_formula_sum 'Cl10 Cu6.15 K0.62 O8 Pb1.45 Se2 Zn'
_chemical_name_mineral Prewittite
_space_group_IT_number 58
_symmetry_space_group_name_Hall '-P 2 2n'
_symmetry_space_group_name_H-M 'P n n m'
_cell_angle_alpha 90
_cell_angle_beta 90
_cell_angle_gamma 90
_cell_length_a 9.132
_cell_length_b 19.415
_cell_length_c 13.213
_cell_formula_units_Z 4
_cell_volume 2342.636
_database_code_amcsd 0019781
_exptl_crystal_density_diffrn 4.030
_cod_original_formula_sum 'K.62 Pb1.45 Zn Cu6.15 Se2 O8 Cl10'
_cod_database_code 9014026

loop_
_space_group_symop_operation_xyz
x,y,z
1/2+x,1/2-y,1/2+z
1/2-x,1/2+y,1/2-z
1/2-x,1/2+y,1/2+z
1/2+x,1/2-y,1/2-z
x,y,-z
-x,-y,z
-x,-y,-z

loop_
_atom_site_aniso_label
_atom_site_aniso_U_11
_atom_site_aniso_U_22
_atom_site_aniso_U_33
_atom_site_aniso_U_12
_atom_site_aniso_U_13
_atom_site_aniso_U_23
K1 0.05140 0.05160 0.04620 -0.00690 0.00000 0.00000
K2 0.09790 0.04310 0.06090 -0.01060 0.00000 0.00000
Pb1 0.09790 0.04310 0.06090 -0.01060 0.00000 0.00000
Pb2 0.04970 0.04130 0.03950 -0.00020 0.00000 0.00000
Zn 0.03340 0.03880 0.04080 -0.00080 0.00000 0.00000
Cu1 0.05290 0.03330 0.04840 0.00170 0.00000 0.00000
Cu2 0.06260 0.03160 0.02970 0.01170 0.00000 0.00000
Cu3 0.03450 0.03200 0.02570 -0.00160 0.00000 0.00000
Cu4 0.03510 0.02830 0.03600 0.00220 -0.00370 -0.00730
Cu5 0.03080 0.03140 0.03140 0.00200 0.00170 -0.00760
Se 0.03060 0.02660 0.02530 0.00130 -0.00070 0.00260
O1 0.03610 0.02680 0.02990 0.00090 -0.00590 -0.00040
O2 0.03550 0.03250 0.02810 0.00430 -0.00290 -0.00360
O3 0.02640 0.02540 0.04220 0.00220 -0.00210 -0.00440
O4 0.04110 0.03090 0.03420 -0.00010 0.00150 0.00040
Cl1 0.06920 0.03960 0.04350 0.01040 0.00000 0.00000
Cl2 0.04120 0.04580 0.04180 0.00770 0.00000 0.00000
Cl3 0.04010 0.04500 0.03740 -0.00430 0.00000 0.00000
Cl4 0.04890 0.06200 0.06430 -0.00690 0.00000 0.00000
Cl5 0.05140 0.04000 0.04510 0.00200 -0.00090 -0.00160
Cl6 0.05910 0.04780 0.04160 0.00240 -0.00290 -0.00720
Cl7 0.04650 0.03690 0.04630 0.00280 -0.00260 -0.00130

loop_
_atom_site_label
_atom_site_fract_x
_atom_site_fract_y
_atom_site_fract_z
_atom_site_occupancy
_atom_site_U_iso_or_equiv
K1 0.39820 0.44560 0.50000 0.22000 0.05000
K2 0.50000 0.00000 0.34090 0.40000 0.06730
Pb1 0.50000 0.00000 0.34090 0.60000 0.06730
Pb2 0.40460 0.09061 0.00000 0.85000 0.04350
Zn 0.39710 0.19280 0.50000 1.00000 0.03770
Cu1 0.33020 0.13100 0.00000 0.15000 0.04500
Cu2 0.42420 0.42480 0.00000 1.00000 0.04130
Cu3 0.41740 0.26232 0.00000 1.00000 0.03080
Cu4 0.08240 0.30985 0.31500 1.00000 0.03320
Cu5 0.23020 0.19533 0.17920 1.00000 0.03120
Se 0.41240 0.34134 0.22085 1.00000 0.02750
O1 0.41200 0.19110 0.10500 1.00000 0.03100
O2 0.04440 0.21450 0.25550 1.00000 0.03200
O3 0.26080 0.29100 0.23300 1.00000 0.03100
O4 0.42420 0.34310 0.09190 1.00000 0.03500
Cl1 0.00000 0.00000 0.37680 1.00000 0.05100
Cl2 0.22110 0.27880 0.50000 1.00000 0.04300
Cl3 0.11140 0.24870 0.00000 1.00000 0.04100
Cl4 0.16110 0.44950 0.00000 1.00000 0.05800
Cl5 0.16940 0.08420 0.13760 1.00000 0.04550
Cl6 0.36060 0.13410 0.35460 1.00000 0.04950
Cl7 0.13740 0.42230 0.33570 1.00000 0.04330

loop_
_cod_related_entry_id
_cod_related_entry_database
_cod_related_entry_code
1 AMCSD 0019781
